data_1517680
loop_
_publ_author_name
'He, Xin'
'Wang, Yuechao'
'Gao, Cai-Yan'
'Jiang, Hong'
'Zhao, Liang'

_publ_section_title
;
 A macrocycle-assisted nanoparticlization process for bulk Ag2S
;
_journal_issue 1
_journal_name_full 'Chem. Sci.'
_journal_page_first 654
_journal_paper_doi 10.1039/C4SC01884B
_journal_volume 6
_journal_year 2015
_chemical_formula_sum 'C39 H36 Ag3 F9 N12 O9.5 S3'
_chemical_formula_weight 1415.59
_chemical_name_systematic
; 
 ? 
;
_space_group_IT_number 14
_symmetry_cell_setting monoclinic
_symmetry_space_group_name_Hall '-P 2yn'
_symmetry_space_group_name_H-M 'P 1 21/n 1'
_atom_sites_solution_hydrogens geom
_atom_sites_solution_primary direct
_atom_sites_solution_secondary difmap
_audit_creation_method SHELXL-97
_cell_angle_alpha 90.00
_cell_angle_beta 107.10(3)
_cell_angle_gamma 90.00
_cell_formula_units_Z 4
_cell_length_a 13.528(3)
_cell_length_b 20.050(4)
_cell_length_c 18.260(4)
_cell_measurement_reflns_used 16838
_cell_measurement_temperature 173(2)
_cell_measurement_theta_max 27.4788
_cell_measurement_theta_min 1.5469
_cell_volume 4733.8(19)
_computing_cell_refinement 'CrystalClear (Rigaku Inc., 2008)'
_computing_data_collection 'CrystalClear (Rigaku Inc., 2008)'
_computing_data_reduction 'CrystalClear (Rigaku Inc., 2008)'
_computing_molecular_graphics 'XP in Siemens SHELXTL (Sheldrick, 1994)'
_computing_publication_material 'SHELX97 (Sheldrick, 1997)'
_computing_structure_refinement 'SHELXL-97 (Sheldrick, 1997)'
_computing_structure_solution 'SHELXS-97 (Sheldrick, 1990)'
_diffrn_ambient_temperature 173(2)
_diffrn_measured_fraction_theta_full 0.989
_diffrn_measured_fraction_theta_max 0.989
_diffrn_radiation_monochromator Confocal
_diffrn_radiation_source 'Rotating Anode'
_diffrn_radiation_type MoK\a
_diffrn_radiation_wavelength 0.710747
_diffrn_reflns_av_R_equivalents 0.0305
_diffrn_reflns_av_sigmaI/netI 0.0455
_diffrn_reflns_limit_h_max 17
_diffrn_reflns_limit_h_min -15
_diffrn_reflns_limit_k_max 25
_diffrn_reflns_limit_k_min -25
_diffrn_reflns_limit_l_max 23
_diffrn_reflns_limit_l_min -18
_diffrn_reflns_number 20945
_diffrn_reflns_theta_full 27.47
_diffrn_reflns_theta_max 27.47
_diffrn_reflns_theta_min 1.55
_exptl_absorpt_coefficient_mu 1.466
_exptl_absorpt_correction_T_max 1.0000
_exptl_absorpt_correction_T_min 0.7534
_exptl_absorpt_correction_type multi-scan
_exptl_crystal_colour pale-yellow
_exptl_crystal_density_diffrn 1.986
_exptl_crystal_density_method 'not measured'
_exptl_crystal_description Block
_exptl_crystal_F_000 2800
_exptl_crystal_size_max 0.23
_exptl_crystal_size_mid 0.20
_exptl_crystal_size_min 0.13
_refine_diff_density_max 1.143
_refine_diff_density_min -1.017
_refine_diff_density_rms 0.113
_refine_ls_extinction_method none
_refine_ls_goodness_of_fit_ref 1.095
_refine_ls_hydrogen_treatment constr
_refine_ls_matrix_type full
_refine_ls_number_parameters 771
_refine_ls_number_reflns 10731
_refine_ls_number_restraints 24
_refine_ls_restrained_S_all 1.095
_refine_ls_R_factor_all 0.0599
_refine_ls_R_factor_gt 0.0529
_refine_ls_shift/su_max 0.001
_refine_ls_shift/su_mean 0.000
_refine_ls_structure_factor_coef Fsqd
_refine_ls_weighting_details 'calc w=1/[\s^2^(Fo^2^)+(0.0348P)^2^+14.4936P] where P=(Fo^2^+2Fc^2^)/3'
_refine_ls_weighting_scheme calc
_refine_ls_wR_factor_gt 0.1083
_refine_ls_wR_factor_ref 0.1131
_reflns_number_gt 9612
_reflns_number_total 10731
_reflns_threshold_expression >2sigma(I)
_cod_data_source_file c4sc01884b2.cif
_cod_data_source_block y
_cod_depositor_comments
;
The following automatic conversions were performed:

'_symmetry_cell_setting' value 'Monoclinic' changed to 'monoclinic'
according to
/usr/data/users/saulius/crontab/automatic-downloads/rss-feeds/RSC/lib/dictionaries/cif_core.dic
dictionary named 'cif_core.dic' version 2.4.2 from
2011-04-26.

'_exptl_absorpt_correction_type' value 'Multi-scan'
changed to 'multi-scan' according to
/usr/data/users/saulius/crontab/automatic-downloads/rss-feeds/RSC/lib/dictionaries/cif_core.dic
dictionary named 'cif_core.dic' version 2.4.2 from 2011-04-26.

Automatic conversion script
Id: cif_fix_values 2281 2013-09-26 08:29:07Z andrius 

 Adding full bibliography for 1517680--1517683.cif.
;
_cod_original_cell_volume 4733.8(16)
_cod_original_sg_symbol_H-M P2(1)/n
_cod_original_formula_sum 'C39 H36 Ag3 F9 N12 O9.50 S3'
_cod_database_code 1517680

loop_
_symmetry_equiv_pos_as_xyz
'x, y, z'
'-x+1/2, y+1/2, -z+1/2'
'-x, -y, -z'
'x-1/2, -y-1/2, z-1/2'

loop_
_atom_site_label
_atom_site_type_symbol
_atom_site_fract_x
_atom_site_fract_y
_atom_site_fract_z
_atom_site_U_iso_or_equiv
_atom_site_adp_type
_atom_site_occupancy
_atom_site_symmetry_multiplicity
_atom_site_calc_flag
_atom_site_refinement_flags
_atom_site_disorder_assembly
_atom_site_disorder_group
Ag1 Ag 0.00249(2) 0.286659(16) 0.201659(17) 0.02488(9) Uani 1 1 d . . .
Ag2 Ag 0.28621(3) 0.27501(2) 0.18590(2) 0.03635(10) Uani 1 1 d . . .
Ag3 Ag -0.29903(3) 0.31737(2) 0.23191(2) 0.03644(10) Uani 1 1 d . . .
N1 N -0.1216(3) 0.37726(17) 0.09783(19) 0.0231(7) Uani 1 1 d . . .
C1 C -0.0533(3) 0.4267(2) 0.1220(2) 0.0238(8) Uani 1 1 d . . .
C2 C -0.0812(4) 0.4886(2) 0.1440(3) 0.0364(11) Uani 1 1 d . . .
H2A H -0.0321 0.5237 0.1585 0.044 Uiso 1 1 calc R . .
C3 C -0.1815(4) 0.4975(3) 0.1444(3) 0.0407(12) Uani 1 1 d . . .
H3A H -0.2019 0.5388 0.1608 0.049 Uiso 1 1 calc R . .
C4 C -0.2534(4) 0.4467(3) 0.1210(3) 0.0360(11) Uani 1 1 d . . .
H4A H -0.3231 0.4523 0.1210 0.043 Uiso 1 1 calc R . .
C5 C -0.2198(3) 0.3877(2) 0.0976(2) 0.0242(8) Uani 1 1 d . . .
N2 N -0.2902(3) 0.33500(18) 0.0697(2) 0.0250(7) Uani 1 1 d . . .
C6 C -0.3747(4) 0.3472(3) 0.0001(3) 0.0366(11) Uani 1 1 d . . .
H6A H -0.4173 0.3069 -0.0134 0.055 Uiso 1 1 calc R . .
H6B H -0.3463 0.3586 -0.0419 0.055 Uiso 1 1 calc R . .
H6C H -0.4173 0.3842 0.0088 0.055 Uiso 1 1 calc R . .
N3 N -0.2168(2) 0.25589(18) 0.16209(19) 0.0222(7) Uani 1 1 d . . .
C7 C -0.2567(3) 0.2694(2) 0.0866(2) 0.0219(8) Uani 1 1 d . . .
C8 C -0.2680(4) 0.2213(2) 0.0305(2) 0.0307(10) Uani 1 1 d . . .
H8A H -0.2983 0.2314 -0.0222 0.037 Uiso 1 1 calc R . .
C9 C -0.2331(4) 0.1576(3) 0.0543(3) 0.0372(11) Uani 1 1 d . . .
H9A H -0.2416 0.1231 0.0173 0.045 Uiso 1 1 calc R . .
C10 C -0.1867(4) 0.1432(2) 0.1301(3) 0.0335(10) Uani 1 1 d . . .
H10A H -0.1601 0.1000 0.1457 0.040 Uiso 1 1 calc R . .
C11 C -0.1798(3) 0.1942(2) 0.1838(2) 0.0228(8) Uani 1 1 d . . .
N4 N -0.1378(3) 0.18230(18) 0.2617(2) 0.0265(8) Uani 1 1 d . . .
C12 C -0.1256(4) 0.1128(3) 0.2889(3) 0.0398(12) Uani 1 1 d . . .
H12A H -0.1526 0.0826 0.2454 0.060 Uiso 1 1 calc R . .
H12B H -0.1639 0.1062 0.3263 0.060 Uiso 1 1 calc R . .
H12C H -0.0522 0.1033 0.3131 0.060 Uiso 1 1 calc R . .
N5 N -0.0490(3) 0.28263(18) 0.30254(18) 0.0239(7) Uani 1 1 d . . .
C13 C -0.1081(3) 0.2330(2) 0.3166(2) 0.0247(9) Uani 1 1 d . . .
C14 C -0.1361(3) 0.2308(3) 0.3842(2) 0.0324(10) Uani 1 1 d . . .
H14A H -0.1793 0.1961 0.3926 0.039 Uiso 1 1 calc R . .
C15 C -0.1001(4) 0.2796(3) 0.4384(3) 0.0397(12) Uani 1 1 d . . .
H15A H -0.1175 0.2785 0.4852 0.048 Uiso 1 1 calc R . .
C16 C -0.0386(4) 0.3301(3) 0.4247(3) 0.0386(12) Uani 1 1 d . . .
H16A H -0.0134 0.3643 0.4614 0.046 Uiso 1 1 calc R . .
C17 C -0.0147(3) 0.3298(2) 0.3561(2) 0.0283(9) Uani 1 1 d . . .
N6 N 0.0450(3) 0.3822(2) 0.3379(2) 0.0325(9) Uani 1 1 d . . .
C18 C 0.0155(5) 0.4500(3) 0.3511(3) 0.0474(13) Uani 1 1 d . . .
H18A H 0.0608 0.4818 0.3357 0.071 Uiso 1 1 calc R . .
H18B H 0.0224 0.4560 0.4057 0.071 Uiso 1 1 calc R . .
H18C H -0.0564 0.4580 0.3209 0.071 Uiso 1 1 calc R . .
N7 N 0.1723(3) 0.30423(19) 0.33896(19) 0.0254(7) Uani 1 1 d . . .
C19 C 0.1468(3) 0.3687(2) 0.3389(2) 0.0291(9) Uani 1 1 d . . .
C20 C 0.2189(4) 0.4199(3) 0.3407(3) 0.0356(11) Uani 1 1 d . . .
H20A H 0.2002 0.4656 0.3413 0.043 Uiso 1 1 calc R . .
C21 C 0.3170(4) 0.4015(3) 0.3416(3) 0.0398(12) Uani 1 1 d . . .
H21A H 0.3673 0.4350 0.3431 0.048 Uiso 1 1 calc R . .
C22 C 0.3439(3) 0.3350(3) 0.3404(3) 0.0340(11) Uani 1 1 d . . .
H22A H 0.4114 0.3220 0.3403 0.041 Uiso 1 1 calc R . .
C23 C 0.2683(3) 0.2881(2) 0.3393(2) 0.0272(9) Uani 1 1 d . . .
N8 N 0.2901(3) 0.2188(2) 0.3419(2) 0.0316(8) Uani 1 1 d . A .
C24 C 0.3717(4) 0.1926(3) 0.4062(3) 0.0457(13) Uani 1 1 d . . .
H24A H 0.3765 0.1442 0.4008 0.069 Uiso 1 1 calc R . .
H24B H 0.3561 0.2028 0.4541 0.069 Uiso 1 1 calc R . .
H24C H 0.4378 0.2132 0.4070 0.069 Uiso 1 1 calc R . .
N9 N 0.1833(3) 0.19797(19) 0.2195(2) 0.0256(7) Uani 1 1 d . A .
C25 C 0.2232(3) 0.1758(2) 0.2921(2) 0.0272(9) Uani 1 1 d . . .
C26 C 0.2038(4) 0.1116(2) 0.3145(3) 0.0365(11) Uani 1 1 d . A .
H26A H 0.2353 0.0961 0.3652 0.044 Uiso 1 1 calc R . .
C27 C 0.1380(4) 0.0718(2) 0.2611(3) 0.0366(11) Uani 1 1 d . . .
H27A H 0.1234 0.0280 0.2750 0.044 Uiso 1 1 calc R A .
C28 C 0.0927(4) 0.0940(2) 0.1877(3) 0.0337(10) Uani 1 1 d . A .
H28A H 0.0459 0.0665 0.1511 0.040 Uiso 1 1 calc R . .
C29 C 0.1172(3) 0.1575(2) 0.1684(2) 0.0249(9) Uani 1 1 d . . .
N10 N 0.0760(3) 0.18071(18) 0.0936(2) 0.0263(8) Uani 1 1 d . A .
C30 C 0.0287(4) 0.1322(3) 0.0332(3) 0.0399(12) Uani 1 1 d . . .
H30A H 0.0213 0.0892 0.0566 0.060 Uiso 1 1 calc R A .
H30B H 0.0728 0.1268 -0.0004 0.060 Uiso 1 1 calc R . .
H30C H -0.0396 0.1483 0.0032 0.060 Uiso 1 1 calc R . .
N11 N 0.0644(2) 0.29754(18) 0.10544(18) 0.0215(7) Uani 1 1 d . A .
C31 C 0.0922(3) 0.2453(2) 0.0691(2) 0.0240(8) Uani 1 1 d . . .
C32 C 0.1312(3) 0.2545(2) 0.0075(2) 0.0297(9) Uani 1 1 d . A .
H32A H 0.1534 0.2175 -0.0161 0.036 Uiso 1 1 calc R . .
C33 C 0.1370(3) 0.3185(2) -0.0187(2) 0.0283(9) Uani 1 1 d . . .
H33A H 0.1617 0.3259 -0.0617 0.034 Uiso 1 1 calc R A .
C34 C 0.1069(3) 0.3717(2) 0.0174(2) 0.0274(9) Uani 1 1 d . A .
H34A H 0.1099 0.4158 -0.0007 0.033 Uiso 1 1 calc R . .
C35 C 0.0724(3) 0.3599(2) 0.0802(2) 0.0214(8) Uani 1 1 d . . .
N12 N 0.0490(3) 0.41325(18) 0.1232(2) 0.0279(8) Uani 1 1 d . A .
C36 C 0.1225(4) 0.4687(2) 0.1391(3) 0.0358(11) Uani 1 1 d . . .
H36A H 0.1003 0.5025 0.1696 0.054 Uiso 1 1 calc R A .
H36B H 0.1253 0.4885 0.0906 0.054 Uiso 1 1 calc R . .
H36C H 0.1913 0.4522 0.1676 0.054 Uiso 1 1 calc R . .
S1 S -0.34681(9) 0.43030(6) 0.35344(7) 0.0310(2) Uani 1 1 d . . .
O1 O -0.2761(3) 0.4087(2) 0.3124(2) 0.0473(9) Uani 1 1 d . . .
O2 O -0.4048(3) 0.4882(2) 0.3231(3) 0.0601(12) Uani 1 1 d . . .
O3 O -0.4034(3) 0.3777(2) 0.3758(2) 0.0508(10) Uani 1 1 d . . .
C37 C -0.2592(4) 0.4590(3) 0.4442(3) 0.0414(12) Uani 1 1 d . . .
F11 F -0.2108(4) 0.4094(2) 0.4858(2) 0.0818(13) Uani 1 1 d . . .
F12 F -0.1889(3) 0.5017(2) 0.4327(2) 0.0664(10) Uani 1 1 d . . .
F13 F -0.3101(3) 0.49235(18) 0.4847(2) 0.0618(10) Uani 1 1 d . . .
S2 S 0.42474(9) 0.37314(6) 0.12415(8) 0.0383(3) Uani 1 1 d . . .
O4 O 0.3845(6) 0.3253(4) 0.0545(5) 0.0360(19) Uani 0.495(16) 1 d P A 1
O5 O 0.3575(7) 0.3741(4) 0.1660(5) 0.0360(19) Uani 0.495(16) 1 d P A 1
O4' O 0.3599(7) 0.3241(4) 0.0946(8) 0.061(4) Uani 0.505(16) 1 d P A 2
O5' O 0.3961(12) 0.4034(7) 0.1952(7) 0.075(5) Uani 0.505(16) 1 d P A 2
O6 O 0.5327(3) 0.3665(2) 0.1495(2) 0.0479(10) Uani 1 1 d . . .
C38 C 0.4014(4) 0.4480(3) 0.0665(3) 0.0361(11) Uani 1 1 d . A .
F21 F 0.4212(4) 0.4385(3) 0.0019(2) 0.109(2) Uani 1 1 d . . .
F22 F 0.4602(4) 0.4968(2) 0.1005(3) 0.1043(18) Uani 1 1 d . . .
F23 F 0.3056(2) 0.46999(18) 0.0508(2) 0.0615(10) Uani 1 1 d . . .
S3 S 0.53444(18) 0.18347(12) 0.25420(13) 0.0285(6) Uani 0.481(3) 1 d PD A 1
O7 O 0.5029(8) 0.1320(4) 0.2944(6) 0.075(3) Uani 0.481(3) 1 d PD A 1
O8 O 0.6419(5) 0.1999(5) 0.2803(5) 0.058(2) Uani 0.481(3) 1 d PD A 1
O9 O 0.4703(6) 0.2404(4) 0.2414(6) 0.054(2) Uani 0.481(3) 1 d PD A 1
C39 C 0.5195(11) 0.1480(10) 0.1618(15) 0.076(10) Uani 0.481(3) 1 d PD A 1
F31 F 0.4226(8) 0.1324(7) 0.1267(6) 0.130(5) Uani 0.481(3) 1 d PD A 1
F32 F 0.5755(10) 0.0945(5) 0.1620(8) 0.086(3) Uani 0.481(3) 1 d PD A 1
F33 F 0.5460(13) 0.1906(9) 0.1157(12) 0.082(6) Uani 0.481(3) 1 d PD A 1
S3' S 0.41307(16) 0.14547(11) 0.18617(12) 0.0284(6) Uani 0.519(3) 1 d PD A 2
O7' O 0.4011(6) 0.0818(3) 0.2147(5) 0.055(2) Uani 0.519(3) 1 d PD A 2
O8' O 0.4419(5) 0.1982(4) 0.2425(4) 0.046(2) Uani 0.519(3) 1 d PD A 2
O9' O 0.3348(5) 0.1663(4) 0.1184(4) 0.0452(18) Uani 0.519(3) 1 d PD A 2
C39' C 0.5276(8) 0.1385(6) 0.1552(7) 0.029(4) Uani 0.519(3) 1 d PD A 2
F31' F 0.5159(5) 0.0926(3) 0.0996(4) 0.0450(15) Uani 0.519(3) 1 d PD A 2
F32' F 0.6095(5) 0.1196(5) 0.2132(4) 0.066(2) Uani 0.519(3) 1 d PD A 2
F33' F 0.5530(8) 0.1965(6) 0.1272(9) 0.044(3) Uani 0.519(3) 1 d PD A 2
O1W O 0.6278(5) 0.2599(3) 0.3144(4) 0.0320(14) Uani 0.50 1 d P . 2

loop_
_atom_site_aniso_label
_atom_site_aniso_U_11
_atom_site_aniso_U_22
_atom_site_aniso_U_33
_atom_site_aniso_U_23
_atom_site_aniso_U_13
_atom_site_aniso_U_12
Ag1 0.02777(17) 0.02880(18) 0.02161(15) -0.00068(12) 0.01277(12) -0.00244(13)
Ag2 0.02686(18) 0.0444(2) 0.03557(19) 0.01425(16) 0.00569(14) -0.00751(16)
Ag3 0.0416(2) 0.0406(2) 0.02703(17) -0.00295(14) 0.00989(15) 0.01243(17)
N1 0.0206(16) 0.0241(18) 0.0265(17) 0.0007(14) 0.0099(14) 0.0009(14)
C1 0.0212(19) 0.025(2) 0.026(2) 0.0038(16) 0.0070(16) -0.0014(17)
C2 0.036(3) 0.025(2) 0.051(3) -0.007(2) 0.016(2) 0.000(2)
C3 0.038(3) 0.028(2) 0.058(3) -0.006(2) 0.016(2) 0.008(2)
C4 0.028(2) 0.038(3) 0.045(3) -0.001(2) 0.016(2) 0.006(2)
C5 0.0203(19) 0.027(2) 0.025(2) 0.0047(16) 0.0071(16) 0.0036(17)
N2 0.0184(16) 0.0271(19) 0.0283(18) 0.0072(14) 0.0051(14) 0.0007(14)
C6 0.028(2) 0.041(3) 0.036(2) 0.007(2) 0.002(2) 0.003(2)
N3 0.0177(16) 0.0300(19) 0.0204(16) -0.0006(14) 0.0079(13) 0.0019(14)
C7 0.0175(18) 0.029(2) 0.0213(18) 0.0020(16) 0.0084(15) -0.0027(16)
C8 0.032(2) 0.039(3) 0.023(2) -0.0006(18) 0.0098(18) -0.003(2)
C9 0.045(3) 0.038(3) 0.030(2) -0.007(2) 0.012(2) 0.000(2)
C10 0.040(3) 0.030(2) 0.032(2) -0.0018(19) 0.012(2) 0.005(2)
C11 0.0189(18) 0.026(2) 0.026(2) 0.0032(16) 0.0103(16) 0.0001(16)
N4 0.0294(19) 0.0256(19) 0.0254(18) 0.0041(14) 0.0096(15) 0.0025(15)
C12 0.043(3) 0.035(3) 0.041(3) 0.015(2) 0.013(2) 0.004(2)
N5 0.0223(17) 0.033(2) 0.0179(15) -0.0008(14) 0.0075(13) 0.0038(15)
C13 0.0167(18) 0.033(2) 0.0234(19) 0.0065(17) 0.0050(15) 0.0077(17)
C14 0.028(2) 0.047(3) 0.025(2) 0.0067(19) 0.0124(18) 0.005(2)
C15 0.034(3) 0.063(4) 0.024(2) 0.002(2) 0.0118(19) 0.011(2)
C16 0.034(3) 0.059(3) 0.020(2) -0.009(2) 0.0051(18) 0.009(2)
C17 0.025(2) 0.037(3) 0.022(2) -0.0031(17) 0.0060(17) 0.0066(19)
N6 0.032(2) 0.030(2) 0.035(2) -0.0089(16) 0.0090(16) -0.0008(17)
C18 0.052(3) 0.035(3) 0.055(3) -0.013(2) 0.017(3) 0.003(3)
N7 0.0208(17) 0.033(2) 0.0208(16) -0.0017(14) 0.0032(13) 0.0015(15)
C19 0.026(2) 0.038(3) 0.0209(19) -0.0059(17) 0.0031(16) -0.0022(19)
C20 0.041(3) 0.033(3) 0.032(2) -0.0055(19) 0.009(2) -0.004(2)
C21 0.039(3) 0.048(3) 0.033(2) -0.003(2) 0.011(2) -0.016(2)
C22 0.024(2) 0.049(3) 0.028(2) 0.005(2) 0.0058(18) -0.008(2)
C23 0.022(2) 0.039(3) 0.0175(18) -0.0009(17) 0.0015(15) -0.0024(18)
N8 0.0249(18) 0.039(2) 0.0251(18) 0.0031(16) -0.0010(15) 0.0060(17)
C24 0.037(3) 0.055(3) 0.034(3) 0.005(2) -0.006(2) 0.014(3)
N9 0.0238(17) 0.0296(19) 0.0230(17) 0.0036(14) 0.0062(14) 0.0003(15)
C25 0.022(2) 0.036(2) 0.024(2) 0.0065(17) 0.0068(16) 0.0067(18)
C26 0.040(3) 0.037(3) 0.036(2) 0.016(2) 0.017(2) 0.013(2)
C27 0.043(3) 0.026(2) 0.044(3) 0.005(2) 0.019(2) 0.000(2)
C28 0.037(3) 0.025(2) 0.040(3) 0.0013(19) 0.013(2) -0.003(2)
C29 0.0217(19) 0.026(2) 0.029(2) 0.0013(17) 0.0111(17) 0.0041(17)
N10 0.0266(18) 0.0252(19) 0.0249(17) -0.0018(14) 0.0043(14) -0.0008(15)
C30 0.055(3) 0.035(3) 0.030(2) -0.008(2) 0.013(2) -0.006(2)
N11 0.0184(16) 0.0285(18) 0.0196(15) 0.0010(13) 0.0087(13) -0.0004(14)
C31 0.0177(19) 0.029(2) 0.025(2) 0.0003(16) 0.0053(15) -0.0012(17)
C32 0.024(2) 0.041(3) 0.026(2) -0.0048(19) 0.0115(17) 0.0013(19)
C33 0.022(2) 0.043(3) 0.023(2) 0.0016(18) 0.0121(16) 0.0000(19)
C34 0.0186(19) 0.038(3) 0.025(2) 0.0078(18) 0.0055(16) -0.0033(18)
C35 0.0175(18) 0.025(2) 0.0220(18) 0.0015(15) 0.0056(15) -0.0006(16)
N12 0.0222(18) 0.0254(19) 0.037(2) -0.0039(15) 0.0109(15) -0.0043(15)
C36 0.028(2) 0.033(3) 0.049(3) -0.006(2) 0.015(2) -0.010(2)
S1 0.0312(6) 0.0307(6) 0.0321(6) -0.0021(4) 0.0109(5) 0.0009(5)
O1 0.046(2) 0.056(2) 0.046(2) -0.0198(18) 0.0218(17) -0.0073(18)
O2 0.059(3) 0.038(2) 0.069(3) 0.000(2) -0.002(2) 0.010(2)
O3 0.061(2) 0.051(2) 0.047(2) -0.0026(18) 0.0264(19) -0.018(2)
C37 0.042(3) 0.044(3) 0.041(3) -0.010(2) 0.016(2) 0.001(2)
F11 0.107(3) 0.066(3) 0.047(2) -0.0018(18) -0.017(2) 0.027(2)
F12 0.049(2) 0.084(3) 0.067(2) -0.029(2) 0.0185(18) -0.0208(19)
F13 0.079(3) 0.061(2) 0.057(2) -0.0258(17) 0.0391(19) -0.0067(19)
S2 0.0244(5) 0.0331(6) 0.0615(8) 0.0191(6) 0.0190(5) 0.0040(5)
O4 0.046(3) 0.030(3) 0.041(4) -0.007(2) 0.026(3) -0.007(2)
O5 0.046(3) 0.030(3) 0.041(4) -0.007(2) 0.026(3) -0.007(2)
O4' 0.041(5) 0.041(5) 0.085(9) 0.031(5) -0.009(5) -0.022(4)
O5' 0.111(11) 0.080(9) 0.060(7) 0.037(6) 0.066(7) 0.057(8)
O6 0.0239(17) 0.061(3) 0.055(2) 0.0219(19) 0.0063(16) 0.0033(17)
C38 0.029(2) 0.040(3) 0.046(3) 0.015(2) 0.022(2) 0.003(2)
F21 0.124(4) 0.167(5) 0.060(2) 0.061(3) 0.064(3) 0.092(4)
F22 0.082(3) 0.039(2) 0.166(5) 0.026(3) -0.004(3) -0.023(2)
F23 0.0432(18) 0.064(2) 0.086(3) 0.039(2) 0.0317(18) 0.0252(17)
S3 0.0297(12) 0.0309(13) 0.0267(11) 0.0050(9) 0.0110(9) 0.0064(10)
O7 0.124(9) 0.044(5) 0.080(7) 0.021(5) 0.067(7) 0.004(6)
O8 0.030(4) 0.092(7) 0.047(5) -0.017(5) 0.005(4) -0.005(4)
O9 0.046(5) 0.039(5) 0.079(6) 0.008(5) 0.022(5) 0.011(4)
C39 0.12(2) 0.061(14) 0.041(12) -0.017(10) 0.010(13) -0.010(13)
F31 0.088(8) 0.217(14) 0.077(7) -0.074(8) 0.012(6) -0.082(9)
F32 0.120(10) 0.049(5) 0.120(10) -0.028(6) 0.081(9) -0.007(6)
F33 0.114(12) 0.102(14) 0.035(5) 0.004(7) 0.028(6) -0.006(9)
S3' 0.0255(10) 0.0299(12) 0.0331(12) -0.0016(9) 0.0139(9) -0.0007(9)
O7' 0.063(5) 0.035(4) 0.092(6) 0.021(4) 0.060(5) 0.009(4)
O8' 0.033(4) 0.062(5) 0.050(4) -0.024(4) 0.021(3) -0.004(4)
O9' 0.033(4) 0.060(5) 0.040(4) 0.000(3) 0.008(3) 0.007(3)
C39' 0.021(6) 0.043(9) 0.024(7) -0.001(6) 0.008(5) -0.014(5)
F31' 0.057(4) 0.035(3) 0.051(4) -0.003(3) 0.029(3) 0.002(3)
F32' 0.032(3) 0.119(7) 0.049(4) 0.027(4) 0.014(3) 0.023(4)
F33' 0.040(5) 0.039(5) 0.064(8) 0.000(5) 0.033(5) -0.016(4)
O1W 0.037(4) 0.032(3) 0.029(3) 0.002(3) 0.013(3) -0.007(3)

loop_
_atom_type_symbol
_atom_type_description
_atom_type_scat_dispersion_real
_atom_type_scat_dispersion_imag
_atom_type_scat_source
C C 0.0033 0.0016 'International Tables Vol C Tables 4.2.6.8 and 6.1.1.4'
H H 0.0000 0.0000 'International Tables Vol C Tables 4.2.6.8 and 6.1.1.4'
N N 0.0061 0.0033 'International Tables Vol C Tables 4.2.6.8 and 6.1.1.4'
F F 0.0171 0.0103 'International Tables Vol C Tables 4.2.6.8 and 6.1.1.4'
S S 0.1246 0.1234 'International Tables Vol C Tables 4.2.6.8 and 6.1.1.4'
Ag Ag -0.8971 1.1015 'International Tables Vol C Tables 4.2.6.8 and 6.1.1.4'
O O 0.0106 0.0060 'International Tables Vol C Tables 4.2.6.8 and 6.1.1.4'

loop_
_geom_angle_atom_site_label_1
_geom_angle_atom_site_label_2
_geom_angle_atom_site_label_3
_geom_angle
_geom_angle_site_symmetry_1
_geom_angle_site_symmetry_3
N5 Ag1 N11 174.78(13) . .
N9 Ag2 O5 162.1(2) . .
N9 Ag2 O4' 151.5(3) . .
O5 Ag2 O4' 41.3(3) . .
N9 Ag2 O9 108.5(2) . .
O5 Ag2 O9 83.6(3) . .
O4' Ag2 O9 80.0(3) . .
N9 Ag2 O8' 88.8(2) . .
O5 Ag2 O8' 104.5(3) . .
O4' Ag2 O8' 93.9(3) . .
O9 Ag2 O8' 21.2(2) . .
N3 Ag3 O1 141.83(13) . .
N3 Ag3 O1W 117.54(19) . 1_455
O1 Ag3 O1W 89.07(19) . 1_455
N3 Ag3 O6 112.27(13) . 1_455
O1 Ag3 O6 89.91(14) . 1_455
O1W Ag3 O6 95.63(18) 1_455 1_455
C1 N1 C5 118.2(4) . .
N1 C1 C2 122.5(4) . .
N1 C1 N12 116.4(4) . .
C2 C1 N12 121.1(4) . .
C3 C2 C1 118.1(4) . .
C2 C3 C4 120.6(5) . .
C5 C4 C3 117.4(4) . .
N1 C5 C4 123.3(4) . .
N1 C5 N2 116.5(4) . .
C4 C5 N2 120.2(4) . .
C7 N2 C5 118.9(3) . .
C7 N2 C6 118.1(4) . .
C5 N2 C6 117.5(4) . .
C11 N3 C7 119.1(4) . .
C11 N3 Ag3 122.0(3) . .
C7 N3 Ag3 110.3(3) . .
N3 C7 C8 122.6(4) . .
N3 C7 N2 115.0(4) . .
C8 C7 N2 122.4(4) . .
C9 C8 C7 117.2(4) . .
C10 C9 C8 121.5(4) . .
C9 C10 C11 118.0(4) . .
N3 C11 N4 117.6(4) . .
N3 C11 C10 121.3(4) . .
N4 C11 C10 121.0(4) . .
C11 N4 C13 123.5(4) . .
C11 N4 C12 118.7(4) . .
C13 N4 C12 117.8(4) . .
C17 N5 C13 118.6(4) . .
C17 N5 Ag1 117.9(3) . .
C13 N5 Ag1 123.4(3) . .
N5 C13 C14 121.6(4) . .
N5 C13 N4 117.4(4) . .
C14 C13 N4 120.9(4) . .
C15 C14 C13 118.9(5) . .
C14 C15 C16 119.7(4) . .
C15 C16 C17 118.4(5) . .
N5 C17 C16 122.8(5) . .
N5 C17 N6 116.6(4) . .
C16 C17 N6 120.6(4) . .
C19 N6 C17 118.6(4) . .
C19 N6 C18 119.7(4) . .
C17 N6 C18 116.6(4) . .
C23 N7 C19 119.0(4) . .
N7 C19 N6 116.1(4) . .
N7 C19 C20 121.8(4) . .
N6 C19 C20 122.1(4) . .
C21 C20 C19 117.7(5) . .
C20 C21 C22 121.1(5) . .
C21 C22 C23 117.2(4) . .
N7 C23 C22 123.2(4) . .
N7 C23 N8 115.5(4) . .
C22 C23 N8 121.2(4) . .
C25 N8 C23 119.9(3) . .
C25 N8 C24 120.2(4) . .
C23 N8 C24 118.8(4) . .
C25 N9 C29 118.1(4) . .
C25 N9 Ag2 112.8(3) . .
C29 N9 Ag2 123.5(3) . .
N9 C25 N8 115.9(4) . .
N9 C25 C26 122.3(4) . .
N8 C25 C26 121.7(4) . .
C27 C26 C25 117.9(4) . .
C26 C27 C28 121.1(5) . .
C27 C28 C29 118.3(4) . .
N9 C29 C28 122.2(4) . .
N9 C29 N10 117.9(4) . .
C28 C29 N10 119.9(4) . .
C29 N10 C31 124.2(4) . .
C29 N10 C30 118.4(4) . .
C31 N10 C30 116.4(4) . .
C35 N11 C31 119.3(3) . .
C35 N11 Ag1 117.3(3) . .
C31 N11 Ag1 123.3(3) . .
N11 C31 C32 121.5(4) . .
N11 C31 N10 117.7(4) . .
C32 C31 N10 120.7(4) . .
C33 C32 C31 118.5(4) . .
C34 C33 C32 119.9(4) . .
C33 C34 C35 119.1(4) . .
N11 C35 C34 121.5(4) . .
N11 C35 N12 117.2(3) . .
C34 C35 N12 121.2(4) . .
C1 N12 C35 121.1(3) . .
C1 N12 C36 117.8(4) . .
C35 N12 C36 115.7(3) . .
O2 S1 O3 115.6(3) . .
O2 S1 O1 114.7(3) . .
O3 S1 O1 114.8(2) . .
O2 S1 C37 103.5(3) . .
O3 S1 C37 103.4(2) . .
O1 S1 C37 102.3(2) . .
S1 O1 Ag3 125.6(2) . .
F11 C37 F13 108.2(5) . .
F11 C37 F12 108.6(5) . .
F13 C37 F12 105.8(4) . .
F11 C37 S1 111.7(4) . .
F13 C37 S1 111.1(4) . .
F12 C37 S1 111.2(4) . .
O4' S2 O5 76.4(6) . .
O4' S2 O6 124.5(5) . .
O5 S2 O6 128.6(4) . .
O4' S2 O4 34.8(5) . .
O5 S2 O4 109.9(4) . .
O6 S2 O4 106.9(4) . .
O4' S2 O5' 109.1(7) . .
O5 S2 O5' 32.9(6) . .
O6 S2 O5' 104.4(6) . .
O4 S2 O5' 142.7(6) . .
O4' S2 C38 113.5(4) . .
O5 S2 C38 106.7(4) . .
O6 S2 C38 104.9(2) . .
O4 S2 C38 94.4(4) . .
O5' S2 C38 96.7(4) . .
S2 O5 Ag2 117.7(5) . .
S2 O4' Ag2 112.6(9) . .
S2 O6 Ag3 154.2(2) . 1_655
F22 C38 F21 106.5(5) . .
F22 C38 F23 106.1(5) . .
F21 C38 F23 107.7(4) . .
F22 C38 S2 111.7(4) . .
F21 C38 S2 111.0(4) . .
F23 C38 S2 113.4(3) . .
O7 S3 O9 114.5(5) . .
O7 S3 O8 115.5(6) . .
O9 S3 O8 112.6(5) . .
O7 S3 C39 103.6(7) . .
O9 S3 C39 105.8(7) . .
O8 S3 C39 103.2(6) . .
S3 O9 Ag2 141.6(6) . .
F32 C39 F31 107.3(18) . .
F32 C39 F33 105.4(18) . .
F31 C39 F33 105.2(16) . .
F32 C39 S3 114.7(15) . .
F31 C39 S3 112.0(15) . .
F33 C39 S3 111.6(18) . .
O7' S3' O9' 116.6(5) . .
O7' S3' O8' 115.8(5) . .
O9' S3' O8' 112.1(4) . .
O7' S3' C39' 104.4(5) . .
O9' S3' C39' 103.7(5) . .
O8' S3' C39' 101.7(5) . .
S3' O8' Ag2 97.7(4) . .
F32' C39' F31' 106.8(11) . .
F32' C39' F33' 107.3(9) . .
F31' C39' F33' 106.7(11) . .
F32' C39' S3' 111.1(9) . .
F31' C39' S3' 111.6(7) . .
F33' C39' S3' 112.8(10) . .

loop_
_geom_bond_atom_site_label_1
_geom_bond_atom_site_label_2
_geom_bond_distance
_geom_bond_site_symmetry_2
Ag1 N5 2.154(3) .
Ag1 N11 2.168(3) .
Ag2 N9 2.281(4) .
Ag2 O5 2.283(8) .
Ag2 O4' 2.391(13) .
Ag2 O9 2.495(8) .
Ag2 O8' 2.569(8) .
Ag3 N3 2.284(3) .
Ag3 O1 2.311(4) .
Ag3 O1W 2.335(6) 1_455
Ag3 O6 2.531(3) 1_455
N1 C1 1.339(5) .
N1 C5 1.342(5) .
C1 C2 1.390(6) .
C1 N12 1.404(5) .
C2 C3 1.371(7) .
C3 C4 1.386(7) .
C4 C5 1.379(6) .
C5 N2 1.414(5) .
N2 C7 1.395(5) .
N2 C6 1.458(5) .
N3 C11 1.349(5) .
N3 C7 1.351(5) .
C7 C8 1.385(6) .
C8 C9 1.385(7) .
C9 C10 1.372(6) .
C10 C11 1.401(6) .
C11 N4 1.388(5) .
N4 C13 1.402(6) .
N4 C12 1.472(6) .
N5 C17 1.342(5) .
N5 C13 1.347(6) .
C13 C14 1.394(6) .
C14 C15 1.375(7) .
C15 C16 1.380(8) .
C16 C17 1.381(6) .
C17 N6 1.424(6) .
N6 C19 1.397(6) .
N6 C18 1.458(6) .
N7 C23 1.337(5) .
N7 C19 1.338(6) .
C19 C20 1.410(7) .
C20 C21 1.374(7) .
C21 C22 1.385(7) .
C22 C23 1.385(6) .
C23 N8 1.418(6) .
N8 C25 1.380(6) .
N8 C24 1.452(6) .
N9 C25 1.352(5) .
N9 C29 1.355(6) .
C25 C26 1.399(6) .
C26 C27 1.367(7) .
C27 C28 1.374(7) .
C28 C29 1.388(6) .
C29 N10 1.395(5) .
N10 C31 1.408(5) .
N10 C30 1.467(6) .
N11 C35 1.349(5) .
N11 C31 1.351(5) .
C31 C32 1.388(6) .
C32 C33 1.382(7) .
C33 C34 1.375(6) .
C34 C35 1.380(5) .
C35 N12 1.416(5) .
N12 C36 1.463(5) .
S1 O2 1.419(4) .
S1 O3 1.431(4) .
S1 O1 1.445(4) .
S1 C37 1.823(5) .
C37 F11 1.305(6) .
C37 F13 1.330(6) .
C37 F12 1.341(6) .
S2 O4' 1.322(8) .
S2 O5 1.350(9) .
S2 O6 1.402(3) .
S2 O4 1.558(7) .
S2 O5' 1.581(10) .
S2 C38 1.807(5) .
O6 Ag3 2.531(3) 1_655
C38 F22 1.297(7) .
C38 F21 1.299(6) .
C38 F23 1.318(5) .
S3 O7 1.403(7) .
S3 O9 1.412(8) .
S3 O8 1.428(7) .
S3 C39 1.79(3) .
C39 F32 1.314(17) .
C39 F31 1.316(16) .
C39 F33 1.321(17) .
S3' O7' 1.407(6) .
S3' O9' 1.434(7) .
S3' O8' 1.446(7) .
S3' C39' 1.804(14) .
C39' F32' 1.343(11) .
C39' F31' 1.344(14) .
C39' F33' 1.355(11) .
O1W Ag3 2.335(6) 1_655
